data_7717892
loop_
_publ_author_name
'Tharmalingam, Balamurugan'
'Kishore Kumar, Rajendran'
'Anitha, Ottoor'
'Kaminsky, Werner'
'Ma\/lecki, Jan Grzegorz'
'Balasubramanian, Murugesapandian'

_publ_section_title
;
 Tetra-Coordinated Organoboron Complexes with
 Triaminoguanidine-Salicylidene based Ligands: Aggregation Induced
 Enhanced Emission and Mechanoresponsive Features
;
_journal_name_full 'Dalton Transactions'
_journal_paper_doi 10.1039/D4DT03217A
_journal_year 2025
_chemical_formula_moiety 'C28 H23 B N6 O3, H2 O'
_chemical_formula_sum 'C28 H25 B N6 O4'
_chemical_formula_weight 520.35
_space_group_IT_number 2
_space_group_name_Hall '-P 1'
_space_group_name_H-M_alt 'P -1'
_symmetry_cell_setting triclinic
_symmetry_Int_Tables_number 2
_symmetry_space_group_name_Hall '-P 1'
_symmetry_space_group_name_H-M 'P -1'
_atom_sites_solution_hydrogens mixed
_audit_conform_dict_location ftp://ftp.iucr.org/pub/cif_core.dic
_audit_conform_dict_name cif_core.dic
_audit_conform_dict_version 2.4.3
_audit_creation_date 2019-09-26T15:10:38-00:00
_audit_creation_method 'WinGX routine CIF_UPDATE'
_audit_update_record
;
2020-04-14 deposited with the CCDC.	2025-01-24 downloaded from the CCDC.
;
_cell_angle_alpha 104.209(3)
_cell_angle_beta 91.481(3)
_cell_angle_gamma 94.206(3)
_cell_formula_units_Z 4
_cell_length_a 9.9278(5)
_cell_length_b 14.8243(8)
_cell_length_c 17.6465(10)
_cell_measurement_reflns_used 2188
_cell_measurement_temperature 100(2)
_cell_measurement_theta_max 23.1
_cell_measurement_theta_min 2.38
_cell_measurement_wavelength 0.71073
_cell_volume 2508.3(2)
_computing_cell_refinement 'SAINT V8.34A integration software'
_computing_data_collection 'Bruker APEX2 software'
_computing_data_reduction 'SORTAV (Blessing, 1995)'
_computing_molecular_graphics 'Ortep for Windows (Farrugia, 2012)'
_computing_publication_material 'WinGX publication routines (Farrugia, 2012)'
_computing_structure_refinement 'SHELXL-2014/7 (Sheldrick, 2014)'
_diffrn_ambient_temperature 100(2)
_diffrn_detector 'APEX-II CCD'
_diffrn_measured_fraction_theta_full 0.993
_diffrn_measured_fraction_theta_max 0.979
_diffrn_measurement_device '\k-geometry diffractometer'
_diffrn_measurement_device_type 'Bruker APEX-II'
_diffrn_measurement_method '\f or \w oscillation scans'
_diffrn_radiation_monochromator graphite
_diffrn_radiation_probe x-ray
_diffrn_radiation_type MoK\a
_diffrn_radiation_wavelength 0.71073
_diffrn_reflns_av_R_equivalents 0.0572
_diffrn_reflns_av_unetI/netI 0.0876
_diffrn_reflns_Laue_measured_fraction_full 0.993
_diffrn_reflns_Laue_measured_fraction_max 0.979
_diffrn_reflns_limit_h_max 13
_diffrn_reflns_limit_h_min -13
_diffrn_reflns_limit_k_max 19
_diffrn_reflns_limit_k_min -19
_diffrn_reflns_limit_l_max 23
_diffrn_reflns_limit_l_min -23
_diffrn_reflns_number 21795
_diffrn_reflns_point_group_measured_fraction_full 0.993
_diffrn_reflns_point_group_measured_fraction_max 0.979
_diffrn_reflns_theta_full 25
_diffrn_reflns_theta_max 28.359
_diffrn_reflns_theta_min 1.613
_diffrn_source 'sealed x-ray tube'
_diffrn_standards_number 0
_exptl_absorpt_coefficient_mu 0.094
_exptl_absorpt_correction_T_max 0.7457
_exptl_absorpt_correction_T_min 0.6652
_exptl_absorpt_correction_type multi-scan
_exptl_absorpt_process_details
;
TWINABS - Bruker AXS scaling for twinned crystals - Version 2008/4
;
_exptl_crystal_colour green
_exptl_crystal_density_diffrn 1.378
_exptl_crystal_density_method 'not measured'
_exptl_crystal_description plate
_exptl_crystal_F_000 1088
_exptl_crystal_size_max 0.45
_exptl_crystal_size_mid 0.3
_exptl_crystal_size_min 0.08
_refine_diff_density_max 1.55
_refine_diff_density_min -0.462
_refine_diff_density_rms 0.073
_refine_ls_extinction_method none
_refine_ls_goodness_of_fit_ref 1.024
_refine_ls_hydrogen_treatment mixed
_refine_ls_matrix_type full
_refine_ls_number_constraints 0
_refine_ls_number_parameters 727
_refine_ls_number_reflns 21795
_refine_ls_number_restraints 7
_refine_ls_restrained_S_all 1.026
_refine_ls_R_factor_all 0.1012
_refine_ls_R_factor_gt 0.065
_refine_ls_shift/su_max 0
_refine_ls_shift/su_mean 0
_refine_ls_structure_factor_coef Fsqd
_refine_ls_weighting_details 'w=1/[\s^2^(Fo^2^)+(0.0768P)^2^+0.6408P] where P=(Fo^2^+2Fc^2^)/3'
_refine_ls_weighting_scheme calc
_refine_ls_wR_factor_gt 0.1467
_refine_ls_wR_factor_ref 0.1665
_reflns_Friedel_coverage 0
_reflns_number_gt 15390
_reflns_number_total 21795
_reflns_threshold_expression 'I > 2\s(I)'
_cod_data_source_file d4dt03217a2.cif
_cod_data_source_block shelx
_cod_database_code 7717892
_shelx_estimated_absorpt_t_min 0.959
_shelx_estimated_absorpt_t_max 0.992

loop_
_symmetry_equiv_pos_as_xyz
'x, y, z'
'-x, -y, -z'

loop_
_atom_site_label
_atom_site_type_symbol
_atom_site_fract_x
_atom_site_fract_y
_atom_site_fract_z
_atom_site_U_iso_or_equiv
_atom_site_adp_type
_atom_site_occupancy
_atom_site_site_symmetry_order
_atom_site_calc_flag
_atom_site_refinement_flags_posn
_atom_site_refinement_flags_adp
_atom_site_refinement_flags_occupancy
_atom_site_disorder_assembly
_atom_site_disorder_group
C1 C 0.5383(3) 0.38133(19) 0.40633(17) 0.0147(6) Uani 1 1 d . . . . .
C2 C 0.8328(3) 0.3976(2) 0.31945(16) 0.0164(6) Uani 1 1 d . . . . .
H2 H 0.8405 0.453 0.3014 0.02 Uiso 1 1 calc R U . . .
C3 C 0.9458(3) 0.3422(2) 0.32001(17) 0.0166(6) Uani 1 1 d . . . . .
C4 C 0.9408(3) 0.2754(2) 0.36478(17) 0.0163(6) Uani 1 1 d . . . . .
C5 C 1.0562(3) 0.2312(2) 0.37505(17) 0.0181(6) Uani 1 1 d . . . . .
H5 H 1.0559 0.1901 0.4087 0.022 Uiso 1 1 calc R U . . .
C6 C 1.1708(3) 0.2470(2) 0.33648(18) 0.0207(7) Uani 1 1 d . . . . .
H6 H 1.2476 0.214 0.3418 0.025 Uiso 1 1 calc R U . . .
C7 C 1.1762(3) 0.3103(2) 0.28979(18) 0.0214(7) Uani 1 1 d . . . . .
H7 H 1.2556 0.3198 0.2629 0.026 Uiso 1 1 calc R U . . .
C8 C 1.0653(3) 0.3591(2) 0.28300(18) 0.0192(7) Uani 1 1 d . . . . .
H8 H 1.0697 0.4044 0.2531 0.023 Uiso 1 1 calc R U . . .
C9 C 0.5641(3) 0.20138(19) 0.49899(16) 0.0145(6) Uani 1 1 d . . . . .
H9 H 0.6593 0.1986 0.4973 0.017 Uiso 1 1 calc R U . . .
C10 C 0.4855(3) 0.14286(19) 0.53924(16) 0.0135(6) Uani 1 1 d . . . . .
C11 C 0.3428(3) 0.1354(2) 0.53601(17) 0.0167(6) Uani 1 1 d . . . . .
C12 C 0.2714(3) 0.0744(2) 0.57148(18) 0.0213(7) Uani 1 1 d . . . . .
H12 H 0.1754 0.0692 0.5683 0.026 Uiso 1 1 calc R U . . .
C13 C 0.3397(3) 0.0213(2) 0.61134(17) 0.0204(7) Uani 1 1 d . . . . .
H13 H 0.2902 -0.0208 0.6352 0.024 Uiso 1 1 calc R U . . .
C14 C 0.4802(3) 0.0285(2) 0.61704(17) 0.0201(7) Uani 1 1 d . . . . .
H14 H 0.5266 -0.0072 0.6457 0.024 Uiso 1 1 calc R U . . .
C15 C 0.5517(3) 0.0884(2) 0.58048(17) 0.0183(6) Uani 1 1 d . . . . .
H15 H 0.6477 0.0925 0.5835 0.022 Uiso 1 1 calc R U . . .
C16 C 0.2597(3) 0.5134(2) 0.43059(18) 0.0180(6) Uani 1 1 d . . . . .
H16 H 0.2099 0.4845 0.4648 0.022 Uiso 1 1 calc R U . . .
C17 C 0.2068(3) 0.5903(2) 0.40445(17) 0.0171(6) Uani 1 1 d . . . . .
C18 C 0.2739(3) 0.6316(2) 0.35074(18) 0.0198(7) Uani 1 1 d . . . . .
C19 C 0.2227(3) 0.7071(2) 0.33038(19) 0.0231(7) Uani 1 1 d . . . . .
H19 H 0.2681 0.7351 0.2941 0.028 Uiso 1 1 calc R U . . .
C20 C 0.1058(3) 0.7422(2) 0.36243(18) 0.0233(7) Uani 1 1 d . . . . .
H20 H 0.0724 0.7946 0.3485 0.028 Uiso 1 1 calc R U . . .
C21 C 0.0374(3) 0.7021(2) 0.41420(19) 0.0242(7) Uani 1 1 d . . . . .
H21 H -0.0431 0.7263 0.4357 0.029 Uiso 1 1 calc R U . . .
C22 C 0.0869(3) 0.6260(2) 0.43486(18) 0.0212(7) Uani 1 1 d . . . . .
H22 H 0.0391 0.5976 0.47 0.025 Uiso 1 1 calc R U . . .
C23 C 0.6406(3) 0.19087(19) 0.29418(16) 0.0140(6) Uani 1 1 d . . . . .
C24 C 0.5068(3) 0.1856(2) 0.26582(17) 0.0184(6) Uani 1 1 d . . . . .
H24 H 0.449 0.2299 0.2926 0.022 Uiso 1 1 calc R U . . .
C25 C 0.4545(3) 0.1184(2) 0.20032(18) 0.0228(7) Uani 1 1 d . . . . .
H25 H 0.3628 0.1171 0.183 0.027 Uiso 1 1 calc R U . . .
C26 C 0.5373(3) 0.0535(2) 0.16056(19) 0.0254(7) Uani 1 1 d . . . . .
H26 H 0.5027 0.007 0.1157 0.03 Uiso 1 1 calc R U . . .
C27 C 0.6709(3) 0.0565(2) 0.18626(18) 0.0250(7) Uani 1 1 d . . . . .
H27 H 0.7281 0.0121 0.1588 0.03 Uiso 1 1 calc R U . . .
C28 C 0.7214(3) 0.1239(2) 0.25188(17) 0.0183(6) Uani 1 1 d . . . . .
H28 H 0.8133 0.1248 0.2687 0.022 Uiso 1 1 calc R U . . .
C29 C 0.9379(3) 0.62062(19) -0.04102(17) 0.0163(6) Uani 1 1 d . . . . .
C30 C 0.6359(3) 0.6130(2) -0.13472(17) 0.0173(6) Uani 1 1 d . . . . .
H30 H 0.6279 0.5626 -0.1802 0.021 Uiso 1 1 calc R U . . .
C31 C 0.5216(3) 0.66482(19) -0.10744(17) 0.0157(6) Uani 1 1 d . . . . .
C32 C 0.5253(3) 0.71701(19) -0.02847(17) 0.0173(6) Uani 1 1 d . . . . .
C33 C 0.4115(3) 0.7592(2) 0.00196(18) 0.0188(6) Uani 1 1 d . . . . .
H33 H 0.4117 0.7915 0.0556 0.023 Uiso 1 1 calc R U . . .
C34 C 0.2977(3) 0.7537(2) -0.04637(19) 0.0201(7) Uani 1 1 d . . . . .
H34 H 0.221 0.7845 -0.0259 0.024 Uiso 1 1 calc R U . . .
C35 C 0.2935(3) 0.7039(2) -0.12425(19) 0.0217(7) Uani 1 1 d . . . . .
H35 H 0.2149 0.7011 -0.1568 0.026 Uiso 1 1 calc R U . . .
C36 C 0.4039(3) 0.6588(2) -0.15385(18) 0.0196(7) Uani 1 1 d . . . . .
H36 H 0.4 0.6231 -0.2066 0.024 Uiso 1 1 calc R U . . .
C37 C 0.9163(3) 0.79371(19) 0.13113(17) 0.0155(6) Uani 1 1 d . . . . .
H37 H 0.821 0.7964 0.1287 0.019 Uiso 1 1 calc R U . . .
C38 C 0.9960(3) 0.85503(19) 0.19642(17) 0.0147(6) Uani 1 1 d . . . . .
C39 C 1.1379(3) 0.8586(2) 0.20153(17) 0.0173(6) Uani 1 1 d . . . . .
C40 C 1.2114(3) 0.9233(2) 0.26107(17) 0.0197(7) Uani 1 1 d . . . . .
H40 H 1.3074 0.9257 0.2635 0.024 Uiso 1 1 calc R U . . .
C41 C 1.1452(3) 0.9843(2) 0.31674(18) 0.0214(7) Uani 1 1 d . . . . .
H41 H 1.1956 1.0288 0.3575 0.026 Uiso 1 1 calc R U . . .
C42 C 1.0049(3) 0.9809(2) 0.31345(18) 0.0204(7) Uani 1 1 d . . . . .
H42 H 0.9596 1.0224 0.3523 0.024 Uiso 1 1 calc R U . . .
C43 C 0.9317(3) 0.9176(2) 0.25421(17) 0.0185(6) Uani 1 1 d . . . . .
H43 H 0.8358 0.9161 0.2523 0.022 Uiso 1 1 calc R U . . .
C44 C 1.2232(3) 0.4977(2) -0.08257(18) 0.0187(7) Uani 1 1 d . . . . .
H44 H 1.2782 0.5269 -0.037 0.022 Uiso 1 1 calc R U . . .
C45 C 1.2745(3) 0.4248(2) -0.14335(18) 0.0176(6) Uani 1 1 d . . . . .
C46 C 1.1982(3) 0.3805(2) -0.21185(18) 0.0198(7) Uani 1 1 d . . . . .
C47 C 1.2476(3) 0.3080(2) -0.26587(18) 0.0243(7) Uani 1 1 d . . . . .
H47 H 1.1946 0.278 -0.312 0.029 Uiso 1 1 calc R U . . .
C48 C 1.3737(3) 0.2784(2) -0.25354(19) 0.0244(7) Uani 1 1 d . . . . .
H48 H 1.4062 0.2279 -0.2909 0.029 Uiso 1 1 calc R U . . .
C49 C 1.4524(3) 0.3223(2) -0.18693(19) 0.0260(8) Uani 1 1 d . . . . .
H49 H 1.5392 0.3025 -0.1787 0.031 Uiso 1 1 calc R U . . .
C50 C 1.4036(3) 0.3952(2) -0.13245(19) 0.0222(7) Uani 1 1 d . . . . .
H50 H 1.458 0.4257 -0.087 0.027 Uiso 1 1 calc R U . . .
C51 C 0.8039(3) 0.82175(19) -0.04314(16) 0.0153(6) Uani 1 1 d . . . . .
C52 C 0.9039(3) 0.8327(2) -0.09473(18) 0.0212(7) Uani 1 1 d . . . . .
H52 H 0.95 0.7802 -0.1196 0.025 Uiso 1 1 calc R U . . .
C53 C 0.9380(3) 0.9179(2) -0.11079(19) 0.0276(8) Uani 1 1 d . . . . .
H53 H 1.0055 0.9232 -0.147 0.033 Uiso 1 1 calc R U . . .
C54 C 0.8737(4) 0.9956(2) -0.07391(19) 0.0283(8) Uani 1 1 d . . . . .
H54 H 0.8981 1.0546 -0.0841 0.034 Uiso 1 1 calc R U . . .
C55 C 0.7749(3) 0.9874(2) -0.02287(18) 0.0241(7) Uani 1 1 d . . . . .
H55 H 0.7306 1.0406 0.0024 0.029 Uiso 1 1 calc R U . . .
C56 C 0.7394(3) 0.9012(2) -0.00789(18) 0.0199(7) Uani 1 1 d . . . . .
H56 H 0.6697 0.8961 0.0271 0.024 Uiso 1 1 calc R U . . .
N1 N 0.6093(2) 0.42222(16) 0.35930(14) 0.0159(5) Uani 1 1 d . . . . .
N2 N 0.7208(2) 0.36915(16) 0.34443(13) 0.0147(5) Uani 1 1 d . . . . .
N3 N 0.5898(2) 0.30814(15) 0.42643(14) 0.0140(5) Uani 1 1 d . . . . .
N4 N 0.5060(2) 0.25716(16) 0.46545(14) 0.0146(5) Uani 1 1 d . . . . .
N5 N 0.4195(2) 0.41178(17) 0.43290(15) 0.0172(6) Uani 1 1 d . . . . .
H5N H 0.378(3) 0.397(2) 0.4708(19) 0.021 Uiso 1 1 d . U . . .
N6 N 0.3740(2) 0.48485(16) 0.40718(14) 0.0168(5) Uani 1 1 d . . . . .
N7 N 0.8620(2) 0.58656(16) -0.10657(14) 0.0174(5) Uani 1 1 d . . . . .
N8 N 0.7493(2) 0.63762(16) -0.09504(14) 0.0154(5) Uani 1 1 d . . . . .
N9 N 0.8858(2) 0.68705(16) 0.01505(14) 0.0158(5) Uani 1 1 d . . . . .
N10 N 0.9716(2) 0.73599(16) 0.07665(14) 0.0164(5) Uani 1 1 d . . . . .
N11 N 1.0597(2) 0.59075(17) -0.03064(16) 0.0180(6) Uani 1 1 d . . . . .
H11N H 1.101(3) 0.602(2) 0.0112(19) 0.022 Uiso 1 1 d . U . . .
N12 N 1.1041(2) 0.52245(17) -0.09053(15) 0.0190(6) Uani 1 1 d . . . . .
O1 O 0.82785(19) 0.25561(13) 0.40077(12) 0.0162(4) Uani 1 1 d . . . . .
O2 O 0.2700(2) 0.18609(15) 0.49769(13) 0.0245(5) Uani 1 1 d . . . . .
H2O H 0.3229 0.2186 0.4767 0.037 Uiso 1 1 calc R U . . .
O3 O 0.3873(2) 0.59946(18) 0.31773(15) 0.0380(6) Uani 1 1 d . . . . .
H3O H 0.4115 0.5566 0.3372 0.057 Uiso 1 1 calc R U . . .
O4 O 0.63839(19) 0.72408(14) 0.01849(11) 0.0169(4) Uani 1 1 d . . . . .
O5 O 1.2087(2) 0.79952(15) 0.14888(12) 0.0223(5) Uani 1 1 d . . . . .
H5O H 1.1553 0.7668 0.1133 0.033 Uiso 1 1 calc R U . . .
O6 O 1.0752(3) 0.40884(19) -0.22727(15) 0.0432(7) Uani 1 1 d . . . . .
H6O H 1.0529 0.4491 -0.1882 0.065 Uiso 1 1 calc R U . . .
O7 O 0.7090(2) 0.60403(15) 0.43149(14) 0.0313(6) Uani 1 1 d D . . . .
H7O H 0.660(3) 0.5685(14) 0.3995(17) 0.047 Uiso 1 1 d D U . . .
H7P H 0.698(4) 0.6551(7) 0.4262(17) 0.047 Uiso 1 1 d D U . . .
O8 O 0.7839(3) 0.40115(15) -0.10803(14) 0.0316(6) Uani 1 1 d D . . . .
H8O H 0.792(4) 0.3607(15) -0.1468(12) 0.047 Uiso 1 1 d D U . . .
H8P H 0.810(4) 0.4485(11) -0.1194(18) 0.047 Uiso 1 1 d D U . . .
B1 B 0.7001(3) 0.2722(2) 0.3670(2) 0.0147(7) Uani 1 1 d . . . . .
B2 B 0.7641(3) 0.7245(2) -0.02194(19) 0.0149(7) Uani 1 1 d . . . . .

loop_
_atom_site_aniso_label
_atom_site_aniso_U_11
_atom_site_aniso_U_22
_atom_site_aniso_U_33
_atom_site_aniso_U_23
_atom_site_aniso_U_13
_atom_site_aniso_U_12
C1 0.0144(14) 0.0127(14) 0.0151(15) 0.0001(12) -0.0005(12) 0.0002(11)
C2 0.0173(15) 0.0195(15) 0.0125(15) 0.0049(12) 0.0014(12) -0.0006(12)
C3 0.0158(14) 0.0188(15) 0.0144(15) 0.0028(12) -0.0002(12) -0.0001(12)
C4 0.0146(14) 0.0191(15) 0.0135(15) 0.0008(12) 0.0026(13) 0.0002(12)
C5 0.0161(15) 0.0214(15) 0.0170(16) 0.0047(13) -0.0005(13) 0.0023(12)
C6 0.0156(15) 0.0237(16) 0.0219(17) 0.0038(13) 0.0000(13) 0.0028(12)
C7 0.0166(15) 0.0291(18) 0.0175(16) 0.0037(14) 0.0027(13) 0.0015(13)
C8 0.0188(15) 0.0213(16) 0.0176(16) 0.0063(13) 0.0011(13) -0.0017(12)
C9 0.0110(14) 0.0189(15) 0.0124(14) 0.0011(12) 0.0011(12) 0.0019(11)
C10 0.0149(14) 0.0150(14) 0.0096(14) 0.0008(11) 0.0010(12) 0.0028(11)
C11 0.0151(14) 0.0210(15) 0.0149(15) 0.0051(12) 0.0031(13) 0.0053(12)
C12 0.0172(15) 0.0243(17) 0.0233(17) 0.0067(14) 0.0057(14) 0.0030(13)
C13 0.0276(17) 0.0183(15) 0.0164(16) 0.0057(13) 0.0042(14) 0.0034(13)
C14 0.0273(17) 0.0183(15) 0.0147(16) 0.0033(12) -0.0026(14) 0.0060(13)
C15 0.0167(15) 0.0197(15) 0.0165(15) 0.0007(12) -0.0025(13) 0.0035(12)
C16 0.0180(15) 0.0165(15) 0.0193(16) 0.0040(12) 0.0015(13) 0.0005(12)
C17 0.0156(14) 0.0169(15) 0.0173(16) 0.0018(12) -0.0026(13) 0.0015(12)
C18 0.0152(15) 0.0230(16) 0.0205(16) 0.0037(13) 0.0020(13) 0.0024(12)
C19 0.0247(17) 0.0246(17) 0.0218(17) 0.0098(14) -0.0012(14) -0.0002(13)
C20 0.0258(17) 0.0200(16) 0.0233(17) 0.0039(13) -0.0090(15) 0.0037(13)
C21 0.0184(16) 0.0283(18) 0.0258(18) 0.0049(14) -0.0013(14) 0.0079(13)
C22 0.0172(15) 0.0245(17) 0.0221(17) 0.0058(14) 0.0005(14) 0.0033(13)
C23 0.0154(14) 0.0152(14) 0.0133(14) 0.0065(12) 0.0042(12) 0.0022(11)
C24 0.0157(15) 0.0209(15) 0.0189(16) 0.0044(13) 0.0035(13) 0.0035(12)
C25 0.0181(15) 0.0244(17) 0.0245(17) 0.0041(14) -0.0021(14) 0.0013(13)
C26 0.0305(18) 0.0229(17) 0.0197(17) 0.0005(14) -0.0063(15) 0.0025(14)
C27 0.0313(18) 0.0212(16) 0.0210(17) 0.0001(13) -0.0009(15) 0.0106(14)
C28 0.0160(15) 0.0226(16) 0.0172(16) 0.0055(13) -0.0006(13) 0.0056(12)
C29 0.0180(15) 0.0135(14) 0.0192(16) 0.0082(12) 0.0022(13) -0.0008(11)
C30 0.0226(16) 0.0144(14) 0.0159(15) 0.0064(12) -0.0004(13) -0.0016(12)
C31 0.0185(15) 0.0150(14) 0.0155(15) 0.0081(12) 0.0009(13) 0.0002(11)
C32 0.0205(16) 0.0149(14) 0.0180(16) 0.0082(12) 0.0015(13) -0.0029(12)
C33 0.0207(15) 0.0184(15) 0.0174(16) 0.0044(12) 0.0037(13) 0.0001(12)
C34 0.0163(15) 0.0173(15) 0.0288(18) 0.0089(13) 0.0057(14) 0.0017(12)
C35 0.0186(15) 0.0240(17) 0.0243(17) 0.0104(14) -0.0026(14) -0.0007(13)
C36 0.0230(16) 0.0200(16) 0.0163(16) 0.0067(13) -0.0010(14) -0.0023(13)
C37 0.0142(14) 0.0162(14) 0.0181(15) 0.0084(12) -0.0004(12) 0.0006(11)
C38 0.0173(15) 0.0156(14) 0.0133(15) 0.0079(12) 0.0004(12) 0.0004(11)
C39 0.0205(16) 0.0188(15) 0.0151(15) 0.0078(12) 0.0035(13) 0.0054(12)
C40 0.0156(15) 0.0220(16) 0.0218(17) 0.0068(13) -0.0038(13) 0.0003(12)
C41 0.0241(17) 0.0218(16) 0.0175(16) 0.0043(13) -0.0033(14) 0.0002(13)
C42 0.0232(16) 0.0205(16) 0.0182(16) 0.0053(13) 0.0015(14) 0.0044(13)
C43 0.0182(15) 0.0203(15) 0.0185(16) 0.0075(13) 0.0018(13) 0.0016(12)
C44 0.0169(15) 0.0178(15) 0.0229(17) 0.0086(13) 0.0016(14) -0.0014(12)
C45 0.0169(15) 0.0171(15) 0.0212(16) 0.0098(13) 0.0023(13) 0.0002(12)
C46 0.0149(15) 0.0254(16) 0.0220(17) 0.0109(14) 0.0013(13) 0.0033(12)
C47 0.0268(17) 0.0301(18) 0.0159(16) 0.0056(14) 0.0016(14) 0.0020(14)
C48 0.0264(17) 0.0284(18) 0.0214(17) 0.0101(14) 0.0096(15) 0.0049(14)
C49 0.0204(16) 0.0337(19) 0.0285(19) 0.0131(15) 0.0101(15) 0.0105(14)
C50 0.0194(16) 0.0245(17) 0.0237(18) 0.0084(14) -0.0003(14) 0.0006(13)
C51 0.0170(14) 0.0171(15) 0.0108(14) 0.0030(11) -0.0049(12) -0.0008(12)
C52 0.0214(16) 0.0235(17) 0.0180(16) 0.0049(13) -0.0018(14) -0.0015(13)
C53 0.0306(19) 0.0326(19) 0.0189(17) 0.0089(14) 0.0013(15) -0.0102(15)
C54 0.044(2) 0.0197(17) 0.0227(18) 0.0124(14) -0.0104(17) -0.0095(15)
C55 0.0310(17) 0.0166(16) 0.0241(18) 0.0047(14) -0.0054(15) 0.0023(13)
C56 0.0210(16) 0.0190(15) 0.0193(16) 0.0052(13) -0.0017(13) -0.0004(12)
N1 0.0153(12) 0.0143(12) 0.0187(13) 0.0042(10) 0.0039(11) 0.0032(10)
N2 0.0146(12) 0.0165(12) 0.0143(13) 0.0058(10) 0.0024(11) 0.0028(10)
N3 0.0126(12) 0.0138(12) 0.0155(13) 0.0030(10) 0.0050(10) 0.0011(9)
N4 0.0152(12) 0.0159(12) 0.0126(12) 0.0034(10) 0.0022(10) 0.0000(10)
N5 0.0168(13) 0.0170(13) 0.0197(14) 0.0067(11) 0.0066(11) 0.0048(10)
N6 0.0160(12) 0.0141(12) 0.0197(14) 0.0028(10) 0.0006(11) 0.0030(10)
N7 0.0177(13) 0.0169(13) 0.0179(13) 0.0040(11) 0.0005(11) 0.0036(10)
N8 0.0172(13) 0.0156(12) 0.0145(13) 0.0054(10) 0.0033(11) 0.0027(10)
N9 0.0186(13) 0.0148(12) 0.0140(13) 0.0041(10) -0.0023(11) 0.0003(10)
N10 0.0178(12) 0.0157(12) 0.0166(13) 0.0066(10) -0.0022(11) -0.0005(10)
N11 0.0170(13) 0.0180(13) 0.0188(14) 0.0046(11) -0.0027(11) 0.0017(10)
N12 0.0169(13) 0.0192(13) 0.0229(14) 0.0082(11) 0.0041(11) 0.0030(10)
O1 0.0128(10) 0.0200(11) 0.0177(11) 0.0081(9) 0.0019(9) 0.0021(8)
O2 0.0151(11) 0.0321(13) 0.0337(14) 0.0219(11) 0.0031(10) 0.0036(9)
O3 0.0330(14) 0.0436(17) 0.0466(17) 0.0246(13) 0.0164(13) 0.0125(12)
O4 0.0163(10) 0.0200(11) 0.0152(11) 0.0065(9) -0.0002(9) -0.0003(8)
O5 0.0171(11) 0.0257(12) 0.0210(12) -0.0007(9) -0.0002(9) 0.0045(9)
O6 0.0373(15) 0.0469(17) 0.0400(16) -0.0005(13) -0.0051(13) 0.0094(12)
O7 0.0399(15) 0.0182(12) 0.0329(15) 0.0017(11) 0.0117(12) -0.0030(11)
O8 0.0406(14) 0.0189(12) 0.0343(14) 0.0077(11) -0.0114(12) -0.0040(11)
B1 0.0131(16) 0.0166(16) 0.0152(17) 0.0051(13) 0.0026(14) 0.0017(13)
B2 0.0173(16) 0.0144(16) 0.0126(16) 0.0025(13) 0.0007(14) 0.0023(13)

loop_
_atom_type_symbol
_atom_type_description
_atom_type_scat_dispersion_real
_atom_type_scat_dispersion_imag
_atom_type_scat_source
C C 0.0033 0.0016 'International Tables Vol C Tables 4.2.6.8 and 6.1.1.4'
H H 0 0 'International Tables Vol C Tables 4.2.6.8 and 6.1.1.4'
N N 0.0061 0.0033 'International Tables Vol C Tables 4.2.6.8 and 6.1.1.4'
O O 0.0106 0.006 'International Tables Vol C Tables 4.2.6.8 and 6.1.1.4'
B B 0.0013 0.0007 'International Tables Vol C Tables 4.2.6.8 and 6.1.1.4'

loop_
_geom_angle_atom_site_label_1
_geom_angle_atom_site_label_2
_geom_angle_atom_site_label_3
_geom_angle
_geom_angle_site_symmetry_1
_geom_angle_site_symmetry_3
_geom_angle_publ_flag
N1 C1 N5 121.2(3) . . ?
N1 C1 N3 117.5(2) . . ?
N5 C1 N3 121.3(3) . . ?
N2 C2 C3 117.3(3) . . ?
N2 C2 H2 121.3 . . ?
C3 C2 H2 121.3 . . ?
C8 C3 C4 119.2(3) . . ?
C8 C3 C2 121.5(3) . . ?
C4 C3 C2 119.0(3) . . ?
O1 C4 C5 118.8(3) . . ?
O1 C4 C3 121.6(2) . . ?
C5 C4 C3 119.5(3) . . ?
C6 C5 C4 120.0(3) . . ?
C6 C5 H5 120 . . ?
C4 C5 H5 120 . . ?
C5 C6 C7 121.2(3) . . ?
C5 C6 H6 119.4 . . ?
C7 C6 H6 119.4 . . ?
C8 C7 C6 119.4(3) . . ?
C8 C7 H7 120.3 . . ?
C6 C7 H7 120.3 . . ?
C7 C8 C3 120.4(3) . . ?
C7 C8 H8 119.8 . . ?
C3 C8 H8 119.8 . . ?
N4 C9 C10 120.6(3) . . ?
N4 C9 H9 119.7 . . ?
C10 C9 H9 119.7 . . ?
C15 C10 C11 118.0(3) . . ?
C15 C10 C9 119.5(3) . . ?
C11 C10 C9 122.4(3) . . ?
O2 C11 C12 117.4(3) . . ?
O2 C11 C10 122.1(3) . . ?
C12 C11 C10 120.6(3) . . ?
C13 C12 C11 120.0(3) . . ?
C13 C12 H12 120 . . ?
C11 C12 H12 120 . . ?
C12 C13 C14 120.8(3) . . ?
C12 C13 H13 119.6 . . ?
C14 C13 H13 119.6 . . ?
C15 C14 C13 119.2(3) . . ?
C15 C14 H14 120.4 . . ?
C13 C14 H14 120.4 . . ?
C14 C15 C10 121.4(3) . . ?
C14 C15 H15 119.3 . . ?
C10 C15 H15 119.3 . . ?
N6 C16 C17 119.6(3) . . ?
N6 C16 H16 120.2 . . ?
C17 C16 H16 120.2 . . ?
C22 C17 C18 118.6(3) . . ?
C22 C17 C16 119.4(3) . . ?
C18 C17 C16 122.0(3) . . ?
O3 C18 C19 118.4(3) . . ?
O3 C18 C17 121.8(3) . . ?
C19 C18 C17 119.7(3) . . ?
C18 C19 C20 120.5(3) . . ?
C18 C19 H19 119.8 . . ?
C20 C19 H19 119.8 . . ?
C21 C20 C19 120.8(3) . . ?
C21 C20 H20 119.6 . . ?
C19 C20 H20 119.6 . . ?
C20 C21 C22 119.4(3) . . ?
C20 C21 H21 120.3 . . ?
C22 C21 H21 120.3 . . ?
C21 C22 C17 120.9(3) . . ?
C21 C22 H22 119.6 . . ?
C17 C22 H22 119.6 . . ?
C24 C23 C28 115.9(3) . . ?
C24 C23 B1 121.8(2) . . ?
C28 C23 B1 122.1(3) . . ?
C25 C24 C23 123.0(3) . . ?
C25 C24 H24 118.5 . . ?
C23 C24 H24 118.5 . . ?
C26 C25 C24 119.3(3) . . ?
C26 C25 H25 120.4 . . ?
C24 C25 H25 120.4 . . ?
C25 C26 C27 119.8(3) . . ?
C25 C26 H26 120.1 . . ?
C27 C26 H26 120.1 . . ?
C26 C27 C28 120.3(3) . . ?
C26 C27 H27 119.9 . . ?
C28 C27 H27 119.9 . . ?
C27 C28 C23 121.8(3) . . ?
C27 C28 H28 119.1 . . ?
C23 C28 H28 119.1 . . ?
N7 C29 N11 121.8(3) . . ?
N7 C29 N9 116.7(2) . . ?
N11 C29 N9 121.5(3) . . ?
N8 C30 C31 117.6(3) . . ?
N8 C30 H30 121.2 . . ?
C31 C30 H30 121.2 . . ?
C36 C31 C32 119.0(3) . . ?
C36 C31 C30 122.4(3) . . ?
C32 C31 C30 118.4(3) . . ?
O4 C32 C33 119.6(3) . . ?
O4 C32 C31 120.5(2) . . ?
C33 C32 C31 119.8(3) . . ?
C34 C33 C32 119.5(3) . . ?
C34 C33 H33 120.3 . . ?
C32 C33 H33 120.3 . . ?
C33 C34 C35 121.2(3) . . ?
C33 C34 H34 119.4 . . ?
C35 C34 H34 119.4 . . ?
C36 C35 C34 119.6(3) . . ?
C36 C35 H35 120.2 . . ?
C34 C35 H35 120.2 . . ?
C35 C36 C31 120.8(3) . . ?
C35 C36 H36 119.6 . . ?
C31 C36 H36 119.6 . . ?
N10 C37 C38 121.6(3) . . ?
N10 C37 H37 119.2 . . ?
C38 C37 H37 119.2 . . ?
C43 C38 C39 117.9(3) . . ?
C43 C38 C37 119.7(3) . . ?
C39 C38 C37 122.3(3) . . ?
O5 C39 C40 117.3(3) . . ?
O5 C39 C38 122.0(3) . . ?
C40 C39 C38 120.8(3) . . ?
C41 C40 C39 119.9(3) . . ?
C41 C40 H40 120 . . ?
C39 C40 H40 120 . . ?
C40 C41 C42 120.2(3) . . ?
C40 C41 H41 119.9 . . ?
C42 C41 H41 119.9 . . ?
C43 C42 C41 120.2(3) . . ?
C43 C42 H42 119.9 . . ?
C41 C42 H42 119.9 . . ?
C42 C43 C38 121.0(3) . . ?
C42 C43 H43 119.5 . . ?
C38 C43 H43 119.5 . . ?
N12 C44 C45 119.9(3) . . ?
N12 C44 H44 120.1 . . ?
C45 C44 H44 120.1 . . ?
C46 C45 C50 118.3(3) . . ?
C46 C45 C44 122.2(3) . . ?
C50 C45 C44 119.4(3) . . ?
O6 C46 C47 118.7(3) . . ?
O6 C46 C45 121.0(3) . . ?
C47 C46 C45 120.3(3) . . ?
C46 C47 C48 120.7(3) . . ?
C46 C47 H47 119.7 . . ?
C48 C47 H47 119.7 . . ?
C49 C48 C47 120.1(3) . . ?
C49 C48 H48 119.9 . . ?
C47 C48 H48 119.9 . . ?
C50 C49 C48 119.6(3) . . ?
C50 C49 H49 120.2 . . ?
C48 C49 H49 120.2 . . ?
C49 C50 C45 121.0(3) . . ?
C49 C50 H50 119.5 . . ?
C45 C50 H50 119.5 . . ?
C52 C51 C56 116.9(3) . . ?
C52 C51 B2 123.0(2) . . ?
C56 C51 B2 120.1(3) . . ?
C53 C52 C51 121.8(3) . . ?
C53 C52 H52 119.1 . . ?
C51 C52 H52 119.1 . . ?
C52 C53 C54 119.8(3) . . ?
C52 C53 H53 120.1 . . ?
C54 C53 H53 120.1 . . ?
C55 C54 C53 120.0(3) . . ?
C55 C54 H54 120 . . ?
C53 C54 H54 120 . . ?
C54 C55 C56 120.0(3) . . ?
C54 C55 H55 120 . . ?
C56 C55 H55 120 . . ?
C55 C56 C51 121.5(3) . . ?
C55 C56 H56 119.2 . . ?
C51 C56 H56 119.2 . . ?
C1 N1 N2 103.1(2) . . ?
C2 N2 N1 124.0(2) . . ?
C2 N2 B1 122.6(2) . . ?
N1 N2 B1 113.3(2) . . ?
C1 N3 N4 116.9(2) . . ?
C1 N3 B1 107.7(2) . . ?
N4 N3 B1 128.3(2) . . ?
C9 N4 N3 116.1(2) . . ?
C1 N5 N6 116.8(2) . . ?
C1 N5 H5N 125(2) . . ?
N6 N5 H5N 117(2) . . ?
C16 N6 N5 117.6(3) . . ?
C29 N7 N8 103.7(2) . . ?
C30 N8 N7 124.2(2) . . ?
C30 N8 B2 121.1(2) . . ?
N7 N8 B2 114.3(2) . . ?
C29 N9 N10 117.7(2) . . ?
C29 N9 B2 108.7(2) . . ?
N10 N9 B2 126.8(2) . . ?
C37 N10 N9 115.7(2) . . ?
C29 N11 N12 117.5(3) . . ?
C29 N11 H11N 124(2) . . ?
N12 N11 H11N 117(2) . . ?
C44 N12 N11 117.5(3) . . ?
C4 O1 B1 116.9(2) . . ?
C11 O2 H2O 109.5 . . ?
C18 O3 H3O 109.5 . . ?
C32 O4 B2 114.2(2) . . ?
C39 O5 H5O 109.5 . . ?
C46 O6 H6O 109.5 . . ?
H7O O7 H7P 106.5(12) . . ?
H8O O8 H8P 104.7(11) . . ?
O1 B1 N3 116.0(2) . . ?
O1 B1 N2 107.3(2) . . ?
N3 B1 N2 92.5(2) . . ?
O1 B1 C23 114.7(2) . . ?
N3 B1 C23 112.5(2) . . ?
N2 B1 C23 111.5(2) . . ?
O4 B2 N9 115.9(2) . . ?
O4 B2 N8 106.7(2) . . ?
N9 B2 N8 92.9(2) . . ?
O4 B2 C51 113.0(2) . . ?
N9 B2 C51 112.5(2) . . ?
N8 B2 C51 114.0(2) . . ?

loop_
_geom_bond_atom_site_label_1
_geom_bond_atom_site_label_2
_geom_bond_distance
_geom_bond_site_symmetry_2
_geom_bond_publ_flag
C1 N1 1.330(4) . ?
C1 N5 1.348(4) . ?
C1 N3 1.351(3) . ?
C2 N2 1.287(3) . ?
C2 C3 1.439(4) . ?
C2 H2 0.95 . ?
C3 C8 1.405(4) . ?
C3 C4 1.410(4) . ?
C4 O1 1.352(3) . ?
C4 C5 1.390(4) . ?
C5 C6 1.375(4) . ?
C5 H5 0.95 . ?
C6 C7 1.392(4) . ?
C6 H6 0.95 . ?
C7 C8 1.380(4) . ?
C7 H7 0.95 . ?
C8 H8 0.95 . ?
C9 N4 1.288(4) . ?
C9 C10 1.448(4) . ?
C9 H9 0.95 . ?
C10 C15 1.398(4) . ?
C10 C11 1.411(4) . ?
C11 O2 1.359(3) . ?
C11 C12 1.385(4) . ?
C12 C13 1.379(4) . ?
C12 H12 0.95 . ?
C13 C14 1.390(4) . ?
C13 H13 0.95 . ?
C14 C15 1.386(4) . ?
C14 H14 0.95 . ?
C15 H15 0.95 . ?
C16 N6 1.283(4) . ?
C16 C17 1.456(4) . ?
C16 H16 0.95 . ?
C17 C22 1.404(4) . ?
C17 C18 1.405(4) . ?
C18 O3 1.345(4) . ?
C18 C19 1.383(4) . ?
C19 C20 1.384(4) . ?
C19 H19 0.95 . ?
C20 C21 1.374(4) . ?
C20 H20 0.95 . ?
C21 C22 1.387(4) . ?
C21 H21 0.95 . ?
C22 H22 0.95 . ?
C23 C24 1.397(4) . ?
C23 C28 1.404(4) . ?
C23 B1 1.597(4) . ?
C24 C25 1.387(4) . ?
C24 H24 0.95 . ?
C25 C26 1.381(4) . ?
C25 H25 0.95 . ?
C26 C27 1.384(4) . ?
C26 H26 0.95 . ?
C27 C28 1.385(4) . ?
C27 H27 0.95 . ?
C28 H28 0.95 . ?
C29 N7 1.332(4) . ?
C29 N11 1.342(4) . ?
C29 N9 1.356(3) . ?
C30 N8 1.290(4) . ?
C30 C31 1.443(4) . ?
C30 H30 0.95 . ?
C31 C36 1.394(4) . ?
C31 C32 1.416(4) . ?
C32 O4 1.360(3) . ?
C32 C33 1.388(4) . ?
C33 C34 1.383(4) . ?
C33 H33 0.95 . ?
C34 C35 1.389(4) . ?
C34 H34 0.95 . ?
C35 C36 1.374(4) . ?
C35 H35 0.95 . ?
C36 H36 0.95 . ?
C37 N10 1.285(3) . ?
C37 C38 1.454(4) . ?
C37 H37 0.95 . ?
C38 C43 1.401(4) . ?
C38 C39 1.406(4) . ?
C39 O5 1.359(3) . ?
C39 C40 1.386(4) . ?
C40 C41 1.378(4) . ?
C40 H40 0.95 . ?
C41 C42 1.389(4) . ?
C41 H41 0.95 . ?
C42 C43 1.371(4) . ?
C42 H42 0.95 . ?
C43 H43 0.95 . ?
C44 N12 1.278(4) . ?
C44 C45 1.455(4) . ?
C44 H44 0.95 . ?
C45 C46 1.398(4) . ?
C45 C50 1.408(4) . ?
C46 O6 1.362(4) . ?
C46 C47 1.380(4) . ?
C47 C48 1.385(4) . ?
C47 H47 0.95 . ?
C48 C49 1.385(5) . ?
C48 H48 0.95 . ?
C49 C50 1.385(4) . ?
C49 H49 0.95 . ?
C50 H50 0.95 . ?
C51 C52 1.392(4) . ?
C51 C56 1.398(4) . ?
C51 B2 1.601(4) . ?
C52 C53 1.382(4) . ?
C52 H52 0.95 . ?
C53 C54 1.386(5) . ?
C53 H53 0.95 . ?
C54 C55 1.367(5) . ?
C54 H54 0.95 . ?
C55 C56 1.391(4) . ?
C55 H55 0.95 . ?
C56 H56 0.95 . ?
N1 N2 1.398(3) . ?
N2 B1 1.583(4) . ?
N3 N4 1.389(3) . ?
N3 B1 1.567(4) . ?
N5 N6 1.373(3) . ?
N5 H5N 0.86(3) . ?
N7 N8 1.388(3) . ?
N8 B2 1.579(4) . ?
N9 N10 1.381(3) . ?
N9 B2 1.559(4) . ?
N11 N12 1.378(3) . ?
N11 H11N 0.81(3) . ?
O1 B1 1.451(4) . ?
O2 H2O 0.84 . ?
O3 H3O 0.84 . ?
O4 B2 1.454(4) . ?
O5 H5O 0.84 . ?
O6 H6O 0.84 . ?
O7 H7O 0.795(7) . ?
O7 H7P 0.800(7) . ?
O8 H8O 0.801(7) . ?
O8 H8P 0.803(7) . ?
